data_4302934
loop_
_publ_author_name
'Yanyan Mulyana'
'Ayman Nafady'
'Arindam Mukherjee'
'Roland Bircher'
'Boujemaa Moubaraki'
'Keith S. Murray'
'Alan M. Bond'
'Brendan F. Abrahams'
'Colette Boskovic'

_publ_section_title
;
New Family of Ferric Spin Clusters Incorporating
Redox-Activeortho-Dioxolene Ligands
;
_journal_name_full 'Inorganic Chemistry'
_journal_page_first 7765
_journal_page_last 7781
_journal_paper_doi 10.1021/ic900729d
_journal_volume 48
_journal_year 2009
_chemical_formula_sum 'C57 H56 Fe3 N3 O11'
_chemical_formula_weight 1126.60
_chemical_name_systematic
;
 ?
;
_space_group_IT_number 2
_symmetry_cell_setting triclinic
_symmetry_space_group_name_Hall '-P 1'
_symmetry_space_group_name_H-M 'P -1'
_atom_sites_solution_hydrogens geom
_atom_sites_solution_primary direct
_atom_sites_solution_secondary difmap
_audit_creation_method SHELXL-97
_cell_angle_alpha 77.6930(10)
_cell_angle_beta 69.5450(10)
_cell_angle_gamma 85.5290(10)
_cell_formula_units_Z 2
_cell_length_a 12.4792(7)
_cell_length_b 12.8529(7)
_cell_length_c 17.7985(11)
_cell_measurement_reflns_used 4889
_cell_measurement_temperature 130(2)
_cell_measurement_theta_max 27.15
_cell_measurement_theta_min 2.22
_cell_volume 2613.3(3)
_computing_cell_refinement 'Bruker SMART'
_computing_data_collection 'Bruker SMART'
_computing_data_reduction 'Bruker SAINT'
_computing_structure_refinement 'SHELXL-97 (Sheldrick, 1997)'
_computing_structure_solution 'SHELXL-97 (Sheldrick, 1997)'
_diffrn_ambient_temperature 130(2)
_diffrn_measured_fraction_theta_full 0.949
_diffrn_measured_fraction_theta_max 0.949
_diffrn_measurement_device_type 'CCD area detector'
_diffrn_measurement_method 'phi and omega scans'
_diffrn_radiation_monochromator graphite
_diffrn_radiation_source 'fine-focus sealed tube'
_diffrn_radiation_type MoK\a
_diffrn_radiation_wavelength 0.71073
_diffrn_reflns_av_R_equivalents 0.0195
_diffrn_reflns_av_sigmaI/netI 0.0492
_diffrn_reflns_limit_h_max 16
_diffrn_reflns_limit_h_min -14
_diffrn_reflns_limit_k_max 16
_diffrn_reflns_limit_k_min -13
_diffrn_reflns_limit_l_max 23
_diffrn_reflns_limit_l_min -19
_diffrn_reflns_number 16587
_diffrn_reflns_theta_full 27.53
_diffrn_reflns_theta_max 27.53
_diffrn_reflns_theta_min 1.25
_diffrn_standards_decay_% 0
_exptl_absorpt_coefficient_mu 0.886
_exptl_absorpt_correction_T_max 1.000
_exptl_absorpt_correction_T_min 0.841
_exptl_absorpt_correction_type multi-scan
_exptl_absorpt_process_details 'Sheldrick, G. M. SADABS'
_exptl_crystal_colour black
_exptl_crystal_density_diffrn 1.432
_exptl_crystal_density_method 'not measured'
_exptl_crystal_description rod
_exptl_crystal_F_000 1170
_exptl_crystal_size_max 0.45
_exptl_crystal_size_mid 0.10
_exptl_crystal_size_min 0.10
_refine_diff_density_max 0.887
_refine_diff_density_min -0.469
_refine_diff_density_rms 0.079
_refine_ls_extinction_method none
_refine_ls_goodness_of_fit_ref 1.026
_refine_ls_hydrogen_treatment constr
_refine_ls_matrix_type full
_refine_ls_number_parameters 670
_refine_ls_number_reflns 11452
_refine_ls_number_restraints 0
_refine_ls_restrained_S_all 1.026
_refine_ls_R_factor_all 0.0608
_refine_ls_R_factor_gt 0.0481
_refine_ls_shift/su_max 0.001
_refine_ls_shift/su_mean 0.000
_refine_ls_structure_factor_coef Fsqd
_refine_ls_weighting_details 'calc w=1/[\s^2^(Fo^2^)+(0.0591P)^2^+1.8538P] where P=(Fo^2^+2Fc^2^)/3'
_refine_ls_weighting_scheme calc
_refine_ls_wR_factor_gt 0.1177
_refine_ls_wR_factor_ref 0.1259
_reflns_number_gt 9360
_reflns_number_total 11452
_reflns_threshold_expression >2sigma(I)
_cod_data_source_file ic900729d_si_001_1.cif
_cod_data_source_block compound_2
_cod_database_code 4302934

loop_
_symmetry_equiv_pos_as_xyz
'x, y, z'
'-x, -y, -z'

loop_
_atom_site_label
_atom_site_type_symbol
_atom_site_fract_x
_atom_site_fract_y
_atom_site_fract_z
_atom_site_U_iso_or_equiv
_atom_site_adp_type
_atom_site_occupancy
_atom_site_symmetry_multiplicity
_atom_site_calc_flag
_atom_site_refinement_flags
_atom_site_disorder_assembly
_atom_site_disorder_group
Fe1 Fe 0.47141(3) 0.23345(3) 0.30988(2) 0.02125(10) Uani 1 1 d . . .
Fe2 Fe 0.45164(3) 0.24261(3) 0.14212(2) 0.02110(10) Uani 1 1 d . . .
Fe3 Fe 0.21918(3) 0.28639(3) 0.29377(2) 0.02374(10) Uani 1 1 d . . .
O1 O 0.31176(15) 0.33271(14) 0.17195(10) 0.0238(4) Uani 1 1 d . . .
O6 O 0.33636(15) 0.33027(15) 0.33353(11) 0.0241(4) Uani 1 1 d . . .
O4 O 0.35835(15) 0.17082(14) 0.26607(10) 0.0226(4) Uani 1 1 d . . .
O3 O 0.51102(16) 0.29082(15) 0.02944(11) 0.0261(4) Uani 1 1 d . . .
O7 O 0.44930(16) 0.16970(15) 0.41967(11) 0.0263(4) Uani 1 1 d . . .
O8 O 0.52930(15) 0.31735(14) 0.19402(10) 0.0230(4) Uani 1 1 d . . .
O9 O 0.57892(16) 0.12967(15) 0.14565(11) 0.0271(4) Uani 1 1 d . . .
O10 O 0.58996(16) 0.12198(15) 0.26985(11) 0.0267(4) Uani 1 1 d . . .
O5 O 0.10899(17) 0.19323(17) 0.29192(11) 0.0321(5) Uani 1 1 d . . .
N1 N 0.36457(19) 0.12262(17) 0.12381(13) 0.0231(5) Uani 1 1 d . . .
N3 N 0.57192(19) 0.34925(17) 0.32147(13) 0.0234(5) Uani 1 1 d . . .
O2 O 0.14646(17) 0.42120(17) 0.27259(12) 0.0333(5) Uani 1 1 d . . .
N2 N 0.12951(19) 0.25974(19) 0.42301(13) 0.0263(5) Uani 1 1 d . . .
C44 C 0.6816(2) 0.4383(2) 0.37731(15) 0.0237(5) Uani 1 1 d . . .
C43 C 0.6017(2) 0.3534(2) 0.38375(15) 0.0214(5) Uani 1 1 d . . .
C8 C 0.4202(2) 0.1803(2) -0.02408(16) 0.0250(6) Uani 1 1 d . . .
C42 C 0.5611(2) 0.2760(2) 0.46158(16) 0.0232(5) Uani 1 1 d . . .
C13 C 0.3526(2) 0.1154(2) 0.05564(16) 0.0227(5) Uani 1 1 d . . .
C20 C 0.2958(2) 0.0518(2) 0.20047(16) 0.0266(6) Uani 1 1 d . . .
H20A H 0.3031 -0.0228 0.1928 0.032 Uiso 1 1 calc R . .
H20B H 0.2142 0.0725 0.2147 0.032 Uiso 1 1 calc R . .
C37 C 0.4887(2) 0.1887(2) 0.47517(15) 0.0223(5) Uani 1 1 d . . .
C14 C 0.2679(2) 0.0392(2) 0.05602(15) 0.0237(5) Uani 1 1 d . . .
C7 C 0.4961(2) 0.2616(2) -0.03303(16) 0.0235(5) Uani 1 1 d . . .
C2 C 0.1764(2) 0.4687(2) 0.19332(17) 0.0276(6) Uani 1 1 d . . .
C49 C 0.7983(2) 0.4155(2) 0.35738(17) 0.0297(6) Uani 1 1 d . . .
H49 H 0.8259 0.3462 0.3497 0.036 Uiso 1 1 calc R . .
C6 C 0.3068(2) 0.4693(2) 0.05502(17) 0.0290(6) Uani 1 1 d . . .
H6 H 0.3715 0.4406 0.0183 0.035 Uiso 1 1 calc R . .
C27 C -0.0382(2) 0.1754(2) 0.42467(16) 0.0255(6) Uani 1 1 d . . .
C29 C -0.0275(2) 0.2263(2) 0.55213(16) 0.0257(6) Uani 1 1 d . . .
C22 C 0.0052(2) 0.1652(2) 0.34148(17) 0.0262(6) Uani 1 1 d . . .
C52 C 0.6262(2) 0.1010(2) 0.19837(17) 0.0268(6) Uani 1 1 d . . .
C12 C 0.5600(2) 0.3152(2) -0.11203(16) 0.0287(6) Uani 1 1 d . . .
H12 H 0.6107 0.3705 -0.1185 0.034 Uiso 1 1 calc R . .
C23 C -0.0670(2) 0.1215(2) 0.31035(18) 0.0305(6) Uani 1 1 d . . .
H23 H -0.0400 0.1160 0.2544 0.037 Uiso 1 1 calc R . .
C4 C 0.1565(3) 0.6000(2) 0.08015(19) 0.0346(7) Uani 1 1 d . . .
H4 H 0.1166 0.6590 0.0600 0.042 Uiso 1 1 calc R . .
C1 C 0.2682(2) 0.4237(2) 0.13730(16) 0.0240(5) Uani 1 1 d . . .
C51 C 0.5411(2) 0.4262(2) 0.19366(16) 0.0276(6) Uani 1 1 d . . .
H51A H 0.4652 0.4583 0.2176 0.033 Uiso 1 1 calc R . .
H51B H 0.5775 0.4659 0.1370 0.033 Uiso 1 1 calc R . .
C21 C 0.3384(2) 0.0608(2) 0.26920(16) 0.0261(6) Uani 1 1 d . . .
H21A H 0.2809 0.0306 0.3227 0.031 Uiso 1 1 calc R . .
H21B H 0.4103 0.0197 0.2637 0.031 Uiso 1 1 calc R . .
C38 C 0.4575(2) 0.1182(2) 0.55090(16) 0.0282(6) Uani 1 1 d . . .
H38 H 0.4090 0.0599 0.5605 0.034 Uiso 1 1 calc R . .
C41 C 0.5985(2) 0.2872(2) 0.52564(16) 0.0271(6) Uani 1 1 d . . .
H41 H 0.6467 0.3452 0.5176 0.033 Uiso 1 1 calc R . .
C36 C 0.2864(2) 0.3734(2) 0.40498(16) 0.0298(6) Uani 1 1 d . . .
H36A H 0.2517 0.4437 0.3915 0.036 Uiso 1 1 calc R . .
H36B H 0.3457 0.3833 0.4280 0.036 Uiso 1 1 calc R . .
C39 C 0.4964(3) 0.1321(2) 0.61205(16) 0.0307(6) Uani 1 1 d . . .
H39 H 0.4743 0.0833 0.6631 0.037 Uiso 1 1 calc R . .
C26 C -0.1487(2) 0.1362(2) 0.47289(17) 0.0297(6) Uani 1 1 d . . .
H26 H -0.1773 0.1401 0.5292 0.036 Uiso 1 1 calc R . .
C35 C 0.1952(2) 0.2970(3) 0.46708(17) 0.0342(7) Uani 1 1 d . . .
H35A H 0.2313 0.2358 0.4936 0.041 Uiso 1 1 calc R . .
H35B H 0.1437 0.3337 0.5100 0.041 Uiso 1 1 calc R . .
C45 C 0.6414(2) 0.5388(2) 0.39010(18) 0.0301(6) Uani 1 1 d . . .
H45 H 0.5617 0.5536 0.4053 0.036 Uiso 1 1 calc R . .
C30 C -0.0867(3) 0.3175(3) 0.57499(18) 0.0349(7) Uani 1 1 d . . .
H30 H -0.0939 0.3762 0.5343 0.042 Uiso 1 1 calc R . .
C28 C 0.0274(2) 0.2223(2) 0.46268(15) 0.0242(6) Uani 1 1 d . . .
C3 C 0.1205(3) 0.5567(2) 0.16349(19) 0.0329(7) Uani 1 1 d . . .
H3 H 0.0574 0.5874 0.2001 0.040 Uiso 1 1 calc R . .
C50 C 0.6158(3) 0.4302(2) 0.24482(16) 0.0301(6) Uani 1 1 d . . .
H50A H 0.6964 0.4144 0.2144 0.036 Uiso 1 1 calc R . .
H50B H 0.6122 0.5019 0.2576 0.036 Uiso 1 1 calc R . .
C48 C 0.8741(3) 0.4944(3) 0.34882(18) 0.0364(7) Uani 1 1 d . . .
H48 H 0.9535 0.4790 0.3356 0.044 Uiso 1 1 calc R . .
C19 C 0.3008(3) -0.0626(2) 0.0443(2) 0.0351(7) Uani 1 1 d . . .
H19 H 0.3781 -0.0843 0.0352 0.042 Uiso 1 1 calc R . .
C24 C -0.1753(3) 0.0866(2) 0.35899(19) 0.0346(7) Uani 1 1 d . . .
H24 H -0.2223 0.0582 0.3363 0.041 Uiso 1 1 calc R . .
C18 C 0.2217(3) -0.1337(3) 0.0458(2) 0.0410(8) Uani 1 1 d . . .
H18 H 0.2450 -0.2037 0.0375 0.049 Uiso 1 1 calc R . .
C15 C 0.1549(2) 0.0706(2) 0.06927(18) 0.0327(7) Uani 1 1 d . . .
H15 H 0.1316 0.1408 0.0770 0.039 Uiso 1 1 calc R . .
C5 C 0.2497(3) 0.5580(2) 0.02654(18) 0.0353(7) Uani 1 1 d . . .
H5 H 0.2751 0.5897 -0.0300 0.042 Uiso 1 1 calc R . .
C40 C 0.5672(3) 0.2163(3) 0.59944(17) 0.0331(7) Uani 1 1 d . . .
H40 H 0.5940 0.2252 0.6415 0.040 Uiso 1 1 calc R . .
C34 C -0.0175(3) 0.1412(2) 0.61204(17) 0.0321(6) Uani 1 1 d . . .
H34 H 0.0228 0.0787 0.5970 0.039 Uiso 1 1 calc R . .
C47 C 0.8336(3) 0.5958(3) 0.35959(18) 0.0383(7) Uani 1 1 d . . .
H47 H 0.8856 0.6502 0.3525 0.046 Uiso 1 1 calc R . .
C17 C 0.1092(3) -0.1032(3) 0.0594(2) 0.0390(7) Uani 1 1 d . . .
H17 H 0.0549 -0.1519 0.0606 0.047 Uiso 1 1 calc R . .
C25 C -0.2164(2) 0.0927(3) 0.44126(19) 0.0350(7) Uani 1 1 d . . .
H25 H -0.2906 0.0671 0.4752 0.042 Uiso 1 1 calc R . .
C11 C 0.5499(3) 0.2885(3) -0.18013(18) 0.0383(7) Uani 1 1 d . . .
H11 H 0.5939 0.3251 -0.2331 0.046 Uiso 1 1 calc R . .
C16 C 0.0762(3) -0.0013(3) 0.0711(2) 0.0412(8) Uani 1 1 d . . .
H16 H -0.0012 0.0199 0.0806 0.049 Uiso 1 1 calc R . .
C32 C -0.1248(3) 0.2369(3) 0.71648(18) 0.0390(7) Uani 1 1 d . . .
H32 H -0.1584 0.2404 0.7727 0.047 Uiso 1 1 calc R . .
C31 C -0.1349(3) 0.3227(3) 0.65695(19) 0.0399(7) Uani 1 1 d . . .
H31 H -0.1749 0.3850 0.6725 0.048 Uiso 1 1 calc R . .
C46 C 0.7173(3) 0.6179(3) 0.38068(19) 0.0373(7) Uani 1 1 d . . .
H46 H 0.6897 0.6872 0.3887 0.045 Uiso 1 1 calc R . .
C33 C -0.0666(3) 0.1474(3) 0.69428(18) 0.0395(8) Uani 1 1 d . . .
H33 H -0.0597 0.0891 0.7353 0.047 Uiso 1 1 calc R . .
C53 C 0.7326(3) 0.0334(3) 0.1777(2) 0.0408(8) Uani 1 1 d . . .
H53A H 0.7169 -0.0375 0.2130 0.061 Uiso 1 1 calc R . .
H53B H 0.7941 0.0668 0.1864 0.061 Uiso 1 1 calc R . .
H53C H 0.7560 0.0268 0.1204 0.061 Uiso 1 1 calc R . .
C9 C 0.4125(3) 0.1559(3) -0.09525(18) 0.0392(8) Uani 1 1 d . . .
H9 H 0.3619 0.1013 -0.0902 0.047 Uiso 1 1 calc R . .
C10 C 0.4761(3) 0.2088(3) -0.17198(19) 0.0481(9) Uani 1 1 d . . .
H10 H 0.4694 0.1907 -0.2192 0.058 Uiso 1 1 calc R . .
O11 O 0.9428(2) 0.6952(2) 0.00738(19) 0.0669(8) Uani 1 1 d . A 1
C54 C 1.0740(4) 0.6876(4) -0.1226(3) 0.0830(16) Uani 1 1 d . A 1
H54A H 1.1360 0.6429 -0.1113 0.124 Uiso 1 1 calc R A 1
H54B H 1.0837 0.7608 -0.1184 0.124 Uiso 1 1 calc R A 1
H54C H 1.0758 0.6867 -0.1780 0.124 Uiso 1 1 calc R A 1
C56 C 0.8424(4) 0.6549(4) 0.0758(4) 0.0859(17) Uani 1 1 d . A 1
H56A H 0.8502 0.5773 0.0944 0.103 Uiso 1 1 calc R A 1
H56B H 0.7736 0.6676 0.0595 0.103 Uiso 1 1 calc R A 1
C57 C 0.8310(4) 0.7116(5) 0.1432(3) 0.0908(18) Uani 1 1 d . A 1
H57A H 0.8989 0.6976 0.1595 0.136 Uiso 1 1 calc R A 1
H57B H 0.7628 0.6860 0.1902 0.136 Uiso 1 1 calc R A 1
H57C H 0.8238 0.7883 0.1242 0.136 Uiso 1 1 calc R A 1
C55 C 0.9636(5) 0.6462(4) -0.0629(4) 0.0978(19) Uani 1 1 d . A 1
H55A H 0.9019 0.6652 -0.0865 0.117 Uiso 1 1 calc R A 1
H55B H 0.9668 0.5677 -0.0468 0.117 Uiso 1 1 calc R A 1

loop_
_atom_site_aniso_label
_atom_site_aniso_U_11
_atom_site_aniso_U_22
_atom_site_aniso_U_33
_atom_site_aniso_U_23
_atom_site_aniso_U_13
_atom_site_aniso_U_12
Fe1 0.0227(2) 0.0264(2) 0.01488(18) -0.00222(14) -0.00695(15) -0.00384(15)
Fe2 0.0222(2) 0.0268(2) 0.01433(18) -0.00312(14) -0.00640(14) -0.00258(15)
Fe3 0.0216(2) 0.0336(2) 0.01517(18) -0.00353(15) -0.00563(15) -0.00140(15)
O1 0.0243(10) 0.0286(10) 0.0164(9) -0.0027(7) -0.0060(7) 0.0017(7)
O6 0.0233(10) 0.0319(10) 0.0167(9) -0.0064(7) -0.0052(7) -0.0020(8)
O4 0.0249(10) 0.0264(9) 0.0171(9) -0.0024(7) -0.0085(7) -0.0035(7)
O3 0.0297(10) 0.0321(10) 0.0158(9) -0.0031(8) -0.0068(8) -0.0063(8)
O7 0.0324(11) 0.0304(10) 0.0164(9) -0.0005(7) -0.0092(8) -0.0094(8)
O8 0.0258(10) 0.0276(10) 0.0159(8) -0.0031(7) -0.0071(7) -0.0050(7)
O9 0.0265(10) 0.0336(11) 0.0232(10) -0.0083(8) -0.0099(8) 0.0014(8)
O10 0.0274(10) 0.0310(10) 0.0222(10) -0.0048(8) -0.0096(8) 0.0010(8)
O5 0.0253(10) 0.0501(13) 0.0212(10) -0.0123(9) -0.0041(8) -0.0068(9)
N1 0.0232(11) 0.0269(12) 0.0185(11) -0.0031(9) -0.0068(9) -0.0025(9)
N3 0.0242(12) 0.0269(12) 0.0183(11) -0.0026(9) -0.0064(9) -0.0047(9)
O2 0.0312(11) 0.0434(12) 0.0214(10) -0.0052(9) -0.0066(8) 0.0087(9)
N2 0.0234(12) 0.0389(13) 0.0173(11) -0.0064(10) -0.0064(9) -0.0038(10)
C44 0.0253(14) 0.0310(14) 0.0156(12) -0.0034(10) -0.0079(10) -0.0042(11)
C43 0.0191(12) 0.0251(13) 0.0195(12) -0.0068(10) -0.0050(10) 0.0021(10)
C8 0.0233(13) 0.0356(15) 0.0172(12) -0.0067(11) -0.0073(10) 0.0004(11)
C42 0.0226(13) 0.0298(14) 0.0184(12) -0.0062(11) -0.0079(10) 0.0017(10)
C13 0.0203(13) 0.0267(13) 0.0215(13) -0.0075(10) -0.0068(10) 0.0032(10)
C20 0.0297(15) 0.0288(14) 0.0203(13) -0.0010(11) -0.0078(11) -0.0091(11)
C37 0.0232(13) 0.0250(13) 0.0181(12) -0.0048(10) -0.0066(10) 0.0023(10)
C14 0.0213(13) 0.0349(15) 0.0156(12) -0.0048(11) -0.0067(10) -0.0021(11)
C7 0.0221(13) 0.0299(14) 0.0177(12) -0.0060(10) -0.0059(10) 0.0036(10)
C2 0.0233(14) 0.0348(15) 0.0251(14) -0.0037(12) -0.0093(11) -0.0037(11)
C49 0.0258(14) 0.0371(16) 0.0252(14) -0.0070(12) -0.0072(11) 0.0015(12)
C6 0.0282(15) 0.0335(15) 0.0227(14) -0.0031(11) -0.0072(11) 0.0008(12)
C27 0.0221(13) 0.0309(14) 0.0231(13) -0.0038(11) -0.0086(11) 0.0021(11)
C29 0.0201(13) 0.0353(15) 0.0196(13) -0.0049(11) -0.0039(10) -0.0037(11)
C22 0.0243(14) 0.0300(14) 0.0246(14) -0.0055(11) -0.0090(11) 0.0009(11)
C52 0.0250(14) 0.0292(14) 0.0267(14) -0.0059(11) -0.0085(11) -0.0034(11)
C12 0.0290(15) 0.0351(16) 0.0187(13) -0.0009(11) -0.0063(11) -0.0030(12)
C23 0.0296(15) 0.0395(17) 0.0251(14) -0.0081(12) -0.0116(12) -0.0002(12)
C4 0.0344(16) 0.0307(15) 0.0395(17) 0.0025(13) -0.0195(14) 0.0018(12)
C1 0.0226(13) 0.0277(14) 0.0239(13) -0.0034(11) -0.0109(11) -0.0031(10)
C51 0.0315(15) 0.0299(15) 0.0209(13) -0.0011(11) -0.0094(11) -0.0058(11)
C21 0.0321(15) 0.0259(14) 0.0189(13) 0.0007(11) -0.0091(11) -0.0044(11)
C38 0.0288(15) 0.0308(15) 0.0224(13) -0.0030(11) -0.0067(11) 0.0002(11)
C41 0.0262(14) 0.0348(15) 0.0225(13) -0.0086(11) -0.0093(11) 0.0005(11)
C36 0.0285(15) 0.0393(16) 0.0224(13) -0.0114(12) -0.0063(11) -0.0030(12)
C39 0.0332(16) 0.0387(16) 0.0170(13) 0.0000(11) -0.0082(11) 0.0007(12)
C26 0.0227(14) 0.0400(16) 0.0252(14) -0.0091(12) -0.0050(11) 0.0002(12)
C35 0.0261(15) 0.058(2) 0.0196(13) -0.0114(13) -0.0050(11) -0.0099(13)
C45 0.0258(15) 0.0344(16) 0.0303(15) -0.0109(12) -0.0073(12) 0.0000(12)
C30 0.0334(16) 0.0396(17) 0.0271(15) -0.0069(13) -0.0052(13) 0.0028(13)
C28 0.0239(13) 0.0300(14) 0.0177(12) -0.0044(11) -0.0064(10) 0.0023(11)
C3 0.0274(15) 0.0347(16) 0.0351(16) -0.0068(13) -0.0097(13) 0.0046(12)
C50 0.0346(16) 0.0339(16) 0.0211(13) -0.0007(11) -0.0089(12) -0.0127(12)
C48 0.0236(15) 0.060(2) 0.0252(15) -0.0072(14) -0.0072(12) -0.0070(14)
C19 0.0251(15) 0.0388(17) 0.0448(18) -0.0164(14) -0.0115(13) 0.0009(12)
C24 0.0280(15) 0.0439(18) 0.0372(17) -0.0110(14) -0.0152(13) -0.0038(13)
C18 0.0399(18) 0.0390(18) 0.047(2) -0.0162(15) -0.0137(15) -0.0039(14)
C15 0.0259(15) 0.0381(17) 0.0353(16) -0.0089(13) -0.0122(13) 0.0040(12)
C5 0.0401(18) 0.0371(17) 0.0246(14) 0.0036(12) -0.0115(13) -0.0011(13)
C40 0.0360(17) 0.0471(18) 0.0205(14) -0.0069(13) -0.0149(12) 0.0011(13)
C34 0.0367(17) 0.0331(16) 0.0240(14) -0.0040(12) -0.0077(12) -0.0019(12)
C47 0.0386(18) 0.0487(19) 0.0278(15) -0.0100(14) -0.0059(13) -0.0201(15)
C17 0.0357(17) 0.0469(19) 0.0372(17) -0.0069(14) -0.0139(14) -0.0132(14)
C25 0.0209(14) 0.0475(18) 0.0349(16) -0.0100(14) -0.0055(12) -0.0046(12)
C11 0.0412(18) 0.0507(19) 0.0176(14) -0.0036(13) -0.0032(13) -0.0099(15)
C16 0.0232(15) 0.061(2) 0.0421(19) -0.0105(16) -0.0134(14) -0.0022(14)
C32 0.0364(17) 0.056(2) 0.0213(14) -0.0137(14) -0.0004(12) -0.0080(15)
C31 0.0362(18) 0.0467(19) 0.0331(17) -0.0162(14) -0.0030(14) 0.0027(14)
C46 0.0469(19) 0.0355(17) 0.0313(16) -0.0141(13) -0.0095(14) -0.0082(14)
C33 0.0468(19) 0.0449(19) 0.0219(14) 0.0026(13) -0.0090(13) -0.0099(15)
C53 0.0352(17) 0.059(2) 0.0338(17) -0.0174(15) -0.0164(14) 0.0134(15)
C9 0.0422(18) 0.054(2) 0.0228(15) -0.0090(14) -0.0086(13) -0.0176(15)
C10 0.056(2) 0.071(2) 0.0187(15) -0.0136(15) -0.0070(14) -0.0225(19)
O11 0.0559(18) 0.0691(19) 0.071(2) -0.0024(16) -0.0243(15) 0.0051(14)
C54 0.066(3) 0.113(4) 0.046(2) 0.012(2) -0.013(2) 0.031(3)
C56 0.055(3) 0.064(3) 0.109(4) -0.006(3) 0.002(3) -0.002(2)
C57 0.049(3) 0.131(5) 0.063(3) 0.013(3) -0.004(2) 0.015(3)
C55 0.109(5) 0.071(3) 0.120(5) -0.048(3) -0.035(4) 0.016(3)

loop_
_atom_type_symbol
_atom_type_description
_atom_type_scat_dispersion_real
_atom_type_scat_dispersion_imag
_atom_type_scat_source
C C 0.0033 0.0016 'International Tables Vol C Tables 4.2.6.8 and 6.1.1.4'
H H 0.0000 0.0000 'International Tables Vol C Tables 4.2.6.8 and 6.1.1.4'
N N 0.0061 0.0033 'International Tables Vol C Tables 4.2.6.8 and 6.1.1.4'
O O 0.0106 0.0060 'International Tables Vol C Tables 4.2.6.8 and 6.1.1.4'
Fe Fe 0.3463 0.8444 'International Tables Vol C Tables 4.2.6.8 and 6.1.1.4'

loop_
_geom_angle_atom_site_label_1
_geom_angle_atom_site_label_2
_geom_angle_atom_site_label_3
_geom_angle
_geom_angle_site_symmetry_1
_geom_angle_site_symmetry_3
_geom_angle_publ_flag
O7 Fe1 O6 96.10(8) . . ?
O7 Fe1 O8 165.80(8) . . ?
O6 Fe1 O8 89.21(7) . . ?
O7 Fe1 O10 91.25(8) . . ?
O6 Fe1 O10 166.21(8) . . ?
O8 Fe1 O10 86.41(7) . . ?
O7 Fe1 N3 87.89(8) . . ?
O6 Fe1 N3 89.97(8) . . ?
O8 Fe1 N3 78.92(8) . . ?
O10 Fe1 N3 101.98(8) . . ?
O7 Fe1 O4 111.47(7) . . ?
O6 Fe1 O4 76.39(7) . . ?
O8 Fe1 O4 82.56(7) . . ?
O10 Fe1 O4 90.07(7) . . ?
N3 Fe1 O4 157.13(8) . . ?
O3 Fe2 O8 108.59(8) . . ?
O3 Fe2 O1 101.24(8) . . ?
O8 Fe2 O1 92.62(8) . . ?
O3 Fe2 O9 94.81(8) . . ?
O8 Fe2 O9 83.34(8) . . ?
O1 Fe2 O9 163.90(7) . . ?
O3 Fe2 N1 89.35(8) . . ?
O8 Fe2 N1 159.81(8) . . ?
O1 Fe2 N1 92.86(8) . . ?
O9 Fe2 N1 86.05(8) . . ?
O3 Fe2 O4 168.22(8) . . ?
O8 Fe2 O4 83.07(7) . . ?
O1 Fe2 O4 75.96(7) . . ?
O9 Fe2 O4 88.06(7) . . ?
N1 Fe2 O4 79.45(8) . . ?
O5 Fe3 O2 100.08(9) . . ?
O5 Fe3 O6 155.10(8) . . ?
O2 Fe3 O6 99.92(9) . . ?
O5 Fe3 O1 102.19(8) . . ?
O2 Fe3 O1 81.20(8) . . ?
O6 Fe3 O1 95.39(7) . . ?
O5 Fe3 N2 85.26(8) . . ?
O2 Fe3 N2 93.86(9) . . ?
O6 Fe3 N2 78.74(8) . . ?
O1 Fe3 N2 171.64(8) . . ?
O5 Fe3 O4 93.35(8) . . ?
O2 Fe3 O4 153.66(8) . . ?
O6 Fe3 O4 74.65(7) . . ?
O1 Fe3 O4 73.83(7) . . ?
N2 Fe3 O4 109.85(8) . . ?
C1 O1 Fe2 137.92(16) . . ?
C1 O1 Fe3 111.56(16) . . ?
Fe2 O1 Fe3 109.85(8) . . ?
C36 O6 Fe1 126.79(17) . . ?
C36 O6 Fe3 112.23(16) . . ?
Fe1 O6 Fe3 110.03(9) . . ?
C21 O4 Fe1 128.23(15) . . ?
C21 O4 Fe2 108.40(14) . . ?
Fe1 O4 Fe2 91.98(7) . . ?
C21 O4 Fe3 122.36(15) . . ?
Fe1 O4 Fe3 98.91(7) . . ?
Fe2 O4 Fe3 99.74(7) . . ?
C7 O3 Fe2 133.31(17) . . ?
C37 O7 Fe1 134.11(17) . . ?
C51 O8 Fe2 133.50(16) . . ?
C51 O8 Fe1 110.38(15) . . ?
Fe2 O8 Fe1 100.29(8) . . ?
C52 O9 Fe2 129.61(18) . . ?
C52 O10 Fe1 126.58(18) . . ?
C22 O5 Fe3 133.13(18) . . ?
C13 N1 C20 118.7(2) . . ?
C13 N1 Fe2 126.39(18) . . ?
C20 N1 Fe2 114.05(16) . . ?
C43 N3 C50 119.7(2) . . ?
C43 N3 Fe1 128.15(18) . . ?
C50 N3 Fe1 112.04(16) . . ?
C2 O2 Fe3 114.95(17) . . ?
C28 N2 C35 119.9(2) . . ?
C28 N2 Fe3 127.90(19) . . ?
C35 N2 Fe3 112.07(16) . . ?
C45 C44 C49 119.9(3) . . ?
C45 C44 C43 120.9(2) . . ?
C49 C44 C43 119.2(2) . . ?
N3 C43 C42 122.6(2) . . ?
N3 C43 C44 119.8(2) . . ?
C42 C43 C44 117.6(2) . . ?
C9 C8 C7 118.1(2) . . ?
C9 C8 C13 117.9(3) . . ?
C7 C8 C13 123.9(2) . . ?
C41 C42 C37 118.0(2) . . ?
C41 C42 C43 118.3(2) . . ?
C37 C42 C43 123.7(2) . . ?
N1 C13 C8 122.5(2) . . ?
N1 C13 C14 119.8(2) . . ?
C8 C13 C14 117.7(2) . . ?
N1 C20 C21 109.3(2) . . ?
O7 C37 C38 117.6(2) . . ?
O7 C37 C42 123.5(2) . . ?
C38 C37 C42 119.0(2) . . ?
C19 C14 C15 119.7(3) . . ?
C19 C14 C13 120.5(2) . . ?
C15 C14 C13 119.8(3) . . ?
O3 C7 C12 117.4(2) . . ?
O3 C7 C8 123.4(2) . . ?
C12 C7 C8 119.2(2) . . ?
O2 C2 C3 124.1(3) . . ?
O2 C2 C1 117.3(2) . . ?
C3 C2 C1 118.6(3) . . ?
C48 C49 C44 119.9(3) . . ?
C1 C6 C5 119.1(3) . . ?
C26 C27 C22 118.3(3) . . ?
C26 C27 C28 118.8(2) . . ?
C22 C27 C28 122.9(2) . . ?
C34 C29 C30 119.5(3) . . ?
C34 C29 C28 120.7(3) . . ?
C30 C29 C28 119.7(2) . . ?
O5 C22 C23 118.0(2) . . ?
O5 C22 C27 123.8(3) . . ?
C23 C22 C27 118.1(3) . . ?
O9 C52 O10 125.3(3) . . ?
O9 C52 C53 118.3(2) . . ?
O10 C52 C53 116.4(2) . . ?
C11 C12 C7 120.7(3) . . ?
C24 C23 C22 121.7(3) . . ?
C5 C4 C3 120.5(3) . . ?
O1 C1 C6 124.8(2) . . ?
O1 C1 C2 114.1(2) . . ?
C6 C1 C2 121.1(3) . . ?
O8 C51 C50 106.8(2) . . ?
O4 C21 C20 110.1(2) . . ?
C39 C38 C37 121.0(3) . . ?
C40 C41 C42 121.8(3) . . ?
O6 C36 C35 108.6(2) . . ?
C40 C39 C38 120.5(3) . . ?
C25 C26 C27 122.3(3) . . ?
N2 C35 C36 107.8(2) . . ?
C44 C45 C46 120.1(3) . . ?
C31 C30 C29 120.0(3) . . ?
N2 C28 C27 122.8(2) . . ?
N2 C28 C29 119.4(2) . . ?
C27 C28 C29 117.8(2) . . ?
C2 C3 C4 120.2(3) . . ?
N3 C50 C51 107.6(2) . . ?
C47 C48 C49 119.9(3) . . ?
C14 C19 C18 120.4(3) . . ?
C23 C24 C25 120.3(3) . . ?
C17 C18 C19 120.2(3) . . ?
C16 C15 C14 119.5(3) . . ?
C4 C5 C6 120.3(3) . . ?
C41 C40 C39 119.6(3) . . ?
C29 C34 C33 119.8(3) . . ?
C48 C47 C46 120.2(3) . . ?
C18 C17 C16 119.5(3) . . ?
C26 C25 C24 119.3(3) . . ?
C12 C11 C10 120.5(3) . . ?
C17 C16 C15 120.7(3) . . ?
C33 C32 C31 120.1(3) . . ?
C30 C31 C32 120.1(3) . . ?
C45 C46 C47 119.9(3) . . ?
C32 C33 C34 120.5(3) . . ?
C10 C9 C8 121.9(3) . . ?
C9 C10 C11 119.6(3) . . ?
C56 O11 C55 113.6(4) . . ?
O11 C56 C57 108.0(4) . . ?
O11 C55 C54 106.2(5) . . ?

loop_
_geom_bond_atom_site_label_1
_geom_bond_atom_site_label_2
_geom_bond_distance
_geom_bond_site_symmetry_2
_geom_bond_publ_flag
Fe1 O7 1.8819(18) . ?
Fe1 O6 1.9916(19) . ?
Fe1 O8 2.0173(17) . ?
Fe1 O10 2.0291(19) . ?
Fe1 N3 2.106(2) . ?
Fe1 O4 2.1119(18) . ?
Fe2 O3 1.8597(18) . ?
Fe2 O8 1.9658(18) . ?
Fe2 O1 1.9924(18) . ?
Fe2 O9 2.0749(19) . ?
Fe2 N1 2.095(2) . ?
Fe2 O4 2.1397(17) . ?
Fe3 O5 1.905(2) . ?
Fe3 O2 1.919(2) . ?
Fe3 O6 1.9948(19) . ?
Fe3 O1 2.0485(18) . ?
Fe3 N2 2.141(2) . ?
Fe3 O4 2.1857(19) . ?
O1 C1 1.368(3) . ?
O6 C36 1.416(3) . ?
O4 C21 1.440(3) . ?
O3 C7 1.321(3) . ?
O7 C37 1.319(3) . ?
O8 C51 1.416(3) . ?
O9 C52 1.253(3) . ?
O10 C52 1.273(3) . ?
O5 C22 1.313(3) . ?
N1 C13 1.297(3) . ?
N1 C20 1.484(3) . ?
N3 C43 1.298(3) . ?
N3 C50 1.485(3) . ?
O2 C2 1.343(3) . ?
N2 C28 1.295(3) . ?
N2 C35 1.479(3) . ?
C44 C45 1.385(4) . ?
C44 C49 1.396(4) . ?
C44 C43 1.495(4) . ?
C43 C42 1.471(4) . ?
C8 C9 1.404(4) . ?
C8 C7 1.413(4) . ?
C8 C13 1.480(4) . ?
C42 C41 1.411(4) . ?
C42 C37 1.422(4) . ?
C13 C14 1.493(4) . ?
C20 C21 1.522(4) . ?
C37 C38 1.399(4) . ?
C14 C19 1.377(4) . ?
C14 C15 1.388(4) . ?
C7 C12 1.406(4) . ?
C2 C3 1.388(4) . ?
C2 C1 1.409(4) . ?
C49 C48 1.389(4) . ?
C6 C1 1.380(4) . ?
C6 C5 1.395(4) . ?
C27 C26 1.410(4) . ?
C27 C22 1.419(4) . ?
C27 C28 1.459(4) . ?
C29 C34 1.388(4) . ?
C29 C30 1.394(4) . ?
C29 C28 1.508(4) . ?
C22 C23 1.413(4) . ?
C52 C53 1.506(4) . ?
C12 C11 1.377(4) . ?
C23 C24 1.375(4) . ?
C4 C5 1.378(4) . ?
C4 C3 1.390(4) . ?
C51 C50 1.524(4) . ?
C38 C39 1.384(4) . ?
C41 C40 1.376(4) . ?
C36 C35 1.521(4) . ?
C39 C40 1.381(4) . ?
C26 C25 1.373(4) . ?
C45 C46 1.388(4) . ?
C30 C31 1.384(4) . ?
C48 C47 1.388(5) . ?
C19 C18 1.387(4) . ?
C24 C25 1.390(4) . ?
C18 C17 1.378(5) . ?
C15 C16 1.387(4) . ?
C34 C33 1.393(4) . ?
C47 C46 1.389(5) . ?
C17 C16 1.378(5) . ?
C11 C10 1.381(4) . ?
C32 C33 1.367(5) . ?
C32 C31 1.388(5) . ?
C9 C10 1.374(4) . ?
O11 C56 1.445(5) . ?
O11 C55 1.454(6) . ?
C54 C55 1.470(7) . ?
C56 C57 1.492(7) . ?
